data_2228260
loop_
_publ_author_name
'Gervasio, Giuliana'
'Marabello, Domenica'
'Bertolotti, Federica'

_publ_section_title
;
 3-Phenylsulfanyl-4-phenylsulfonyl-1,2,5-oxadiazole 2-oxide
;
_journal_coeditor_code CV2780
_journal_issue 12
_journal_name_full 'Acta Crystallographica Section E'
_journal_page_first o3120
_journal_paper_doi 10.1107/S1600536810043060
_journal_volume 66
_journal_year 2010
_chemical_formula_iupac 'C14 H10 N2 O4 S2'
_chemical_formula_sum 'C14 H10 N2 O4 S2'
_chemical_formula_weight 334.36
_chemical_name_systematic
;
3-Phenylsulfanyl-4-phenylsulfonyl-1,2,5-oxadiazole 2-oxide
;
_space_group_IT_number 33
_symmetry_cell_setting orthorhombic
_symmetry_space_group_name_Hall 'P 2c -2n'
_symmetry_space_group_name_H-M 'P n a 21'
_atom_sites_solution_hydrogens geom
_atom_sites_solution_primary direct
_atom_sites_solution_secondary difmap
_audit_creation_method
;
CrysAlis RED, Oxford Diffraction Ltd.,
Version 1.171.32.29 (release 10-06-2008 CrysAlis171 .NET)
(compiled Jun 10 2008,16:49:55)
;
_cell_angle_alpha 90.00
_cell_angle_beta 90.00
_cell_angle_gamma 90.00
_cell_formula_units_Z 4
_cell_length_a 15.0182(2)
_cell_length_b 5.54020(10)
_cell_length_c 17.8280(2)
_cell_measurement_reflns_used 5370
_cell_measurement_temperature 293(2)
_cell_measurement_theta_max 62.0228
_cell_measurement_theta_min 3.8434
_cell_volume 1483.36(4)
_computing_cell_refinement 'CrysAlis RED (Oxford Diffraction, 2008)'
_computing_data_collection 'CrysAlis CCD (Oxford Diffraction, 2008)'
_computing_data_reduction 'CrysAlis RED (Oxford Diffraction, 2008)'
_computing_molecular_graphics 'XP in SHELXTL (Sheldrick, 2008)'
_computing_publication_material 'SHELXL97 (Sheldrick, 2008)'
_computing_structure_refinement 'SHELXL97 (Sheldrick, 2008)'
_computing_structure_solution 'SHELXS97 (Sheldrick, 2008)'
_diffrn_ambient_temperature 293(2)
_diffrn_detector_area_resol_mean 10.2890
_diffrn_measured_fraction_theta_full 0.993
_diffrn_measured_fraction_theta_max 0.993
_diffrn_measurement_device_type 'Gemini R Ultra'
_diffrn_measurement_method f
_diffrn_radiation_monochromator mirror
_diffrn_radiation_source 'Ultra (Cu) X-ray Source'
_diffrn_radiation_type 'Cu K\a'
_diffrn_radiation_wavelength 1.5418
_diffrn_reflns_av_R_equivalents 0.0225
_diffrn_reflns_av_sigmaI/netI 0.0164
_diffrn_reflns_limit_h_max 16
_diffrn_reflns_limit_h_min -17
_diffrn_reflns_limit_k_max 5
_diffrn_reflns_limit_k_min -6
_diffrn_reflns_limit_l_max 20
_diffrn_reflns_limit_l_min -20
_diffrn_reflns_number 7933
_diffrn_reflns_theta_full 62.22
_diffrn_reflns_theta_max 62.22
_diffrn_reflns_theta_min 4.96
_diffrn_standards_decay_% 0
_diffrn_standards_interval_time 60
_diffrn_standards_number 30
_exptl_absorpt_coefficient_mu 3.443
_exptl_absorpt_correction_T_max 1.00000
_exptl_absorpt_correction_T_min 0.83593
_exptl_absorpt_correction_type multi-scan
_exptl_absorpt_process_details '(CrysAlis RED; Oxford Diffraction, 2008)'
_exptl_crystal_colour colorless
_exptl_crystal_density_diffrn 1.497
_exptl_crystal_density_method 'not measured'
_exptl_crystal_description prismatic
_exptl_crystal_F_000 688
_exptl_crystal_size_max 0.20
_exptl_crystal_size_mid 0.16
_exptl_crystal_size_min 0.14
_refine_diff_density_max 0.201
_refine_diff_density_min -0.128
_refine_ls_abs_structure_details 'Flack (1983), 1039 Friedel pairs'
_refine_ls_abs_structure_Flack 0.010(17)
_refine_ls_extinction_method none
_refine_ls_goodness_of_fit_ref 1.047
_refine_ls_hydrogen_treatment constr
_refine_ls_matrix_type full
_refine_ls_number_parameters 199
_refine_ls_number_reflns 2255
_refine_ls_number_restraints 1
_refine_ls_restrained_S_all 1.047
_refine_ls_R_factor_all 0.0325
_refine_ls_R_factor_gt 0.0304
_refine_ls_shift/su_max 0.000
_refine_ls_shift/su_mean 0.000
_refine_ls_structure_factor_coef Fsqd
_refine_ls_weighting_details 'calc w=1/[\s^2^(Fo^2^)+(0.0626P)^2^+0.0158P] where P=(Fo^2^+2Fc^2^)/3'
_refine_ls_weighting_scheme calc
_refine_ls_wR_factor_gt 0.0821
_refine_ls_wR_factor_ref 0.0839
_reflns_number_gt 2134
_reflns_number_total 2255
_reflns_threshold_expression I>2sigma(I)
_cod_data_source_file cv2780.cif
_cod_data_source_block I
_cod_database_code 2228260
_cod_database_fobs_code 2228260

loop_
_symmetry_equiv_pos_as_xyz
'x, y, z'
'-x, -y, z+1/2'
'x+1/2, -y+1/2, z'
'-x+1/2, y+1/2, z+1/2'

loop_
_atom_site_type_symbol
_atom_site_label
_atom_site_fract_x
_atom_site_fract_y
_atom_site_fract_z
_atom_site_U_iso_or_equiv
_atom_site_adp_type
_atom_site_calc_flag
_atom_site_refinement_flags
_atom_site_occupancy
_atom_site_disorder_assembly
_atom_site_disorder_group
C C1 0.35417(17) 0.1230(4) 0.94838(14) 0.0566(5) Uani d . 1 . .
C C2 0.39856(16) 0.1654(4) 1.01631(14) 0.0538(5) Uani d . 1 . .
C C3 0.47584(18) 0.0455(5) 0.83468(14) 0.0581(6) Uani d . 1 . .
C C4 0.4633(2) 0.2458(5) 0.78924(16) 0.0724(7) Uani d . 1 . .
H H4A 0.4065 0.3080 0.7814 0.087 Uiso calc R 1 . .
C C5 0.5353(3) 0.3495(7) 0.7563(2) 0.0918(11) Uani d . 1 . .
H H5A 0.5277 0.4827 0.7252 0.110 Uiso calc R 1 . .
C C6 0.6182(3) 0.2605(8) 0.7684(2) 0.0959(11) Uani d . 1 . .
H H6A 0.6670 0.3351 0.7461 0.115 Uiso calc R 1 . .
C C7 0.6311(2) 0.0621(9) 0.8129(2) 0.0975(12) Uani d . 1 . .
H H7A 0.6881 0.0014 0.8203 0.117 Uiso calc R 1 . .
C C8 0.5582(2) -0.0488(6) 0.84725(17) 0.0777(8) Uani d . 1 . .
H H8A 0.5658 -0.1832 0.8778 0.093 Uiso calc R 1 . .
C C9 0.56551(16) 0.2429(4) 1.07525(13) 0.0555(6) Uani d . 1 . .
C C10 0.58306(19) 0.4240(5) 1.02395(18) 0.0676(7) Uani d . 1 . .
H H10A 0.5503 0.4356 0.9798 0.081 Uiso calc R 1 . .
C C11 0.6499(2) 0.5868(5) 1.0393(2) 0.0762(8) Uani d . 1 . .
H H11A 0.6613 0.7112 1.0056 0.091 Uiso calc R 1 . .
C C12 0.6999(2) 0.5685(5) 1.1036(2) 0.0766(8) Uani d . 1 . .
H H12A 0.7448 0.6797 1.1134 0.092 Uiso calc R 1 . .
C C13 0.6829(2) 0.3840(6) 1.15337(19) 0.0788(8) Uani d . 1 . .
H H13A 0.7175 0.3688 1.1964 0.095 Uiso calc R 1 . .
C C14 0.6155(2) 0.2229(6) 1.14018(17) 0.0684(7) Uani d . 1 . .
H H14A 0.6035 0.1010 1.1746 0.082 Uiso calc R 1 . .
O O1 0.28139(13) 0.4102(3) 0.99925(13) 0.0742(5) Uani d . 1 . .
O O2 0.36323(16) 0.4572(4) 1.10686(15) 0.0875(7) Uani d . 1 . .
O O3 0.4114(2) -0.3036(4) 0.91510(14) 0.0920(7) Uani d . 1 . .
O O4 0.31016(18) -0.0940(5) 0.82679(15) 0.1039(8) Uani d . 1 . .
N N1 0.28650(15) 0.2629(5) 0.93815(14) 0.0701(6) Uani d . 1 . .
N N2 0.35456(14) 0.3441(4) 1.04923(14) 0.0635(5) Uani d . 1 . .
S S1 0.48529(5) 0.01160(11) 1.05918(5) 0.0699(2) Uani d . 1 . .
S S2 0.38327(5) -0.08944(13) 0.87725(4) 0.0696(2) Uani d . 1 . .

loop_
_atom_site_aniso_label
_atom_site_aniso_U_11
_atom_site_aniso_U_22
_atom_site_aniso_U_33
_atom_site_aniso_U_12
_atom_site_aniso_U_13
_atom_site_aniso_U_23
C1 0.0491(13) 0.0607(12) 0.0600(14) -0.0109(10) 0.0043(11) 0.0001(12)
C2 0.0525(12) 0.0502(11) 0.0587(14) -0.0059(10) 0.0079(10) -0.0043(10)
C3 0.0677(16) 0.0610(14) 0.0456(13) -0.0054(11) -0.0020(11) -0.0079(10)
C4 0.0842(18) 0.0719(16) 0.0610(15) 0.0049(14) 0.0063(14) 0.0019(14)
C5 0.120(3) 0.080(2) 0.0751(19) -0.008(2) 0.030(2) 0.0072(16)
C6 0.091(2) 0.120(3) 0.076(2) -0.030(2) 0.0235(18) -0.008(2)
C7 0.067(2) 0.151(4) 0.075(2) 0.0048(19) 0.0035(16) -0.001(2)
C8 0.0695(19) 0.101(2) 0.0628(16) 0.0053(16) -0.0018(13) 0.0043(15)
C9 0.0526(13) 0.0510(11) 0.0631(15) 0.0039(9) 0.0033(11) 0.0003(10)
C10 0.0629(16) 0.0666(14) 0.0731(17) 0.0052(12) -0.0055(13) 0.0093(13)
C11 0.0633(17) 0.0614(14) 0.104(2) 0.0004(13) 0.0009(17) 0.0146(15)
C12 0.0595(16) 0.0703(16) 0.100(2) -0.0051(13) 0.0000(16) -0.0116(18)
C13 0.0634(16) 0.104(2) 0.0688(17) -0.0045(15) -0.0104(14) -0.0098(16)
C14 0.0734(17) 0.0754(17) 0.0564(14) 0.0003(14) -0.0004(12) 0.0070(13)
O1 0.0579(10) 0.0763(11) 0.0884(14) 0.0081(9) 0.0033(9) -0.0055(10)
O2 0.0837(14) 0.0954(15) 0.0832(14) 0.0031(11) 0.0031(12) -0.0354(13)
O3 0.136(2) 0.0522(10) 0.0875(15) -0.0183(11) 0.0244(13) -0.0049(10)
O4 0.0855(15) 0.139(2) 0.0869(17) -0.0348(15) -0.0055(13) -0.0339(14)
N1 0.0576(12) 0.0834(14) 0.0693(13) -0.0066(11) -0.0004(11) 0.0002(12)
N2 0.0566(12) 0.0684(12) 0.0653(13) -0.0045(10) 0.0050(10) -0.0112(11)
S1 0.0718(4) 0.0536(3) 0.0843(5) -0.0042(3) -0.0134(4) 0.0067(3)
S2 0.0740(4) 0.0725(4) 0.0624(4) -0.0216(3) 0.0049(3) -0.0155(3)

loop_
_atom_type_symbol
_atom_type_description
_atom_type_scat_dispersion_real
_atom_type_scat_dispersion_imag
_atom_type_scat_source
C C 0.0181 0.0091 'International Tables Vol C Tables 4.2.6.8 and 6.1.1.4'
H H 0.0000 0.0000 'International Tables Vol C Tables 4.2.6.8 and 6.1.1.4'
N N 0.0311 0.0180 'International Tables Vol C Tables 4.2.6.8 and 6.1.1.4'
O O 0.0492 0.0322 'International Tables Vol C Tables 4.2.6.8 and 6.1.1.4'
S S 0.3331 0.5567 'International Tables Vol C Tables 4.2.6.8 and 6.1.1.4'

loop_
_geom_angle_atom_site_label_1
_geom_angle_atom_site_label_2
_geom_angle_atom_site_label_3
_geom_angle_site_symmetry_1
_geom_angle_site_symmetry_3
_geom_angle
_geom_angle_publ_flag
N1 C1 C2 . . 113.3(2) ?
N1 C1 S2 . . 119.2(2) ?
C2 C1 S2 . . 127.4(2) ?
N2 C2 C1 . . 105.7(2) ?
N2 C2 S1 . . 123.1(2) ?
C1 C2 S1 . . 130.9(2) ?
C8 C3 C4 . . 121.8(3) ?
C8 C3 S2 . . 119.1(2) ?
C4 C3 S2 . . 119.1(2) ?
C5 C4 C3 . . 118.9(3) ?
C5 C4 H4A . . 120.6 ?
C3 C4 H4A . . 120.6 ?
C6 C5 C4 . . 120.6(4) ?
C6 C5 H5A . . 119.7 ?
C4 C5 H5A . . 119.7 ?
C5 C6 C7 . . 120.9(3) ?
C5 C6 H6A . . 119.6 ?
C7 C6 H6A . . 119.6 ?
C6 C7 C8 . . 119.8(4) ?
C6 C7 H7A . . 120.1 ?
C8 C7 H7A . . 120.1 ?
C3 C8 C7 . . 118.1(3) ?
C3 C8 H8A . . 120.9 ?
C7 C8 H8A . . 120.9 ?
C10 C9 C14 . . 120.5(2) ?
C10 C9 S1 . . 123.0(2) ?
C14 C9 S1 . . 116.3(2) ?
C11 C10 C9 . . 118.9(3) ?
C11 C10 H10A . . 120.6 ?
C9 C10 H10A . . 120.6 ?
C12 C11 C10 . . 121.1(3) ?
C12 C11 H11A . . 119.5 ?
C10 C11 H11A . . 119.5 ?
C11 C12 C13 . . 119.4(3) ?
C11 C12 H12A . . 120.3 ?
C13 C12 H12A . . 120.3 ?
C14 C13 C12 . . 120.6(3) ?
C14 C13 H13A . . 119.7 ?
C12 C13 H13A . . 119.7 ?
C13 C14 C9 . . 119.5(3) ?
C13 C14 H14A . . 120.3 ?
C9 C14 H14A . . 120.3 ?
N1 O1 N2 . . 107.14(18) ?
C1 N1 O1 . . 106.9(2) ?
O2 N2 C2 . . 135.1(2) ?
O2 N2 O1 . . 117.9(2) ?
C2 N2 O1 . . 107.0(2) ?
C2 S1 C9 . . 103.02(11) ?
O4 S2 O3 . . 120.89(17) ?
O4 S2 C3 . . 110.29(15) ?
O3 S2 C3 . . 108.92(15) ?
O4 S2 C1 . . 105.81(14) ?
O3 S2 C1 . . 106.53(13) ?
C3 S2 C1 . . 102.76(12) ?

loop_
_geom_bond_atom_site_label_1
_geom_bond_atom_site_label_2
_geom_bond_site_symmetry_2
_geom_bond_distance
_geom_bond_publ_flag
C1 N1 . 1.291(4) ?
C1 C2 . 1.402(4) ?
C1 S2 . 1.784(3) ?
C2 N2 . 1.327(3) ?
C2 S1 . 1.734(3) ?
C3 C8 . 1.362(4) ?
C3 C4 . 1.387(4) ?
C3 S2 . 1.752(3) ?
C4 C5 . 1.358(4) ?
C4 H4A . 0.9300 ?
C5 C6 . 1.357(6) ?
C5 H5A . 0.9300 ?
C6 C7 . 1.370(6) ?
C6 H6A . 0.9300 ?
C7 C8 . 1.396(5) ?
C7 H7A . 0.9300 ?
C8 H8A . 0.9300 ?
C9 C10 . 1.383(4) ?
C9 C14 . 1.384(4) ?
C9 S1 . 1.782(2) ?
C10 C11 . 1.377(4) ?
C10 H10A . 0.9300 ?
C11 C12 . 1.374(5) ?
C11 H11A . 0.9300 ?
C12 C13 . 1.378(5) ?
C12 H12A . 0.9300 ?
C13 C14 . 1.370(4) ?
C13 H13A . 0.9300 ?
C14 H14A . 0.9300 ?
O1 N1 . 1.363(3) ?
O1 N2 . 1.461(3) ?
O2 N2 . 1.211(3) ?
O3 S2 . 1.429(3) ?
O4 S2 . 1.420(3) ?
